data_7025290
loop_
_publ_author_name
'Vallet, Valerie'
'Fischer, Andreas'
'Szab\'o, Zolt\'an'
'Grenthe, Ingmar'

_publ_section_title
;
 The structure and bonding of Y, Eu, U, Am and Cm complexes as studied by
 quantum chemical methods and X-ray crystallography.
;
_journal_issue 33
_journal_name_full 'Dalton transactions (Cambridge, England : 2003)'
_journal_page_first 7666
_journal_page_last 7672
_journal_paper_doi 10.1039/b926508b
_journal_volume 39
_journal_year 2010
_chemical_compound_source 'Local laboratory'
_chemical_formula_moiety 'C24 H14 F9 O8 S3 Y'
_chemical_formula_sum 'C24 H14 F9 O8 S3 Y'
_chemical_formula_weight 786.47
_chemical_name_systematic
;
?
;
_space_group_IT_number 2
_symmetry_cell_setting triclinic
_symmetry_space_group_name_Hall '-P 1'
_symmetry_space_group_name_H-M 'P -1'
_atom_sites_solution_primary direct
_atom_sites_solution_secondary difmap
_audit_update_record
;
2008-12-03 # Formatted by publCIF
;
_cell_angle_alpha 110.51(2)
_cell_angle_beta 103.10(2)
_cell_angle_gamma 103.75(2)
_cell_formula_units_Z 2
_cell_length_a 10.299(3)
_cell_length_b 11.817(3)
_cell_length_c 14.192(3)
_cell_measurement_reflns_used 25
_cell_measurement_temperature 200
_cell_measurement_theta_max 18.7
_cell_measurement_theta_min 3.9
_cell_volume 1477.4(8)
_computing_cell_refinement 'Dirax/lsq (Duisenberg & Schreurs, 1989-2000)'
_computing_data_collection Collect
_computing_data_reduction EvalCCD
_computing_structure_refinement 'SHELXL-97 (Sheldrick, 1997)'
_computing_structure_solution 'SHELXS-97 (Sheldrick, 1997)'
_diffrn_measured_fraction_theta_full 0.995
_diffrn_measured_fraction_theta_max 0.995
_diffrn_measurement_device 'Bruker-Nonius KappaCCD'
_diffrn_measurement_method '\f & \w'
_diffrn_radiation_source 'fine-focus sealed tube'
_diffrn_radiation_type ' MoK\a'
_diffrn_radiation_wavelength_id all
_diffrn_reflns_av_R_equivalents 0.1237
_diffrn_reflns_av_sigmaI/netI 0.1292
_diffrn_reflns_limit_h_max 13
_diffrn_reflns_limit_h_min -13
_diffrn_reflns_limit_k_max 15
_diffrn_reflns_limit_k_min -15
_diffrn_reflns_limit_l_max 18
_diffrn_reflns_limit_l_min -18
_diffrn_reflns_number 33483
_diffrn_reflns_theta_full 27.50
_diffrn_reflns_theta_max 27.50
_diffrn_reflns_theta_min 4.56
_exptl_absorpt_coefficient_mu 2.289
_exptl_absorpt_correction_T_max 0.913
_exptl_absorpt_correction_T_min 0.650
_exptl_absorpt_correction_type multi-scan
_exptl_crystal_colour Colourless
_exptl_crystal_density_diffrn 1.768
_exptl_crystal_density_method 'not measured'
_exptl_crystal_description plate
_exptl_crystal_F_000 780
_exptl_crystal_size_max 0.41
_exptl_crystal_size_mid 0.21
_exptl_crystal_size_min 0.06
_refine_diff_density_max 0.834
_refine_diff_density_min -0.780
_refine_diff_density_rms 0.115
_refine_ls_extinction_method none
_refine_ls_goodness_of_fit_ref 1.037
_refine_ls_hydrogen_treatment constr
_refine_ls_matrix_type full
_refine_ls_number_parameters 452
_refine_ls_number_reflns 6763
_refine_ls_number_restraints 6
_refine_ls_restrained_S_all 1.036
_refine_ls_R_factor_all 0.1450
_refine_ls_R_factor_gt 0.0681
_refine_ls_shift/su_max 0.013
_refine_ls_shift/su_mean <0.001
_refine_ls_structure_factor_coef Fsqd
_refine_ls_weighting_details 'calc w=1/[\s^2^(Fo^2^)+(0.0511P)^2^+4.1087P] where P=(Fo^2^+2Fc^2^)/3'
_refine_ls_weighting_scheme calc
_refine_ls_wR_factor_gt 0.1260
_refine_ls_wR_factor_ref 0.1548
_reflns_number_gt 3974
_reflns_number_total 6763
_reflns_threshold_expression >2sigma(I)
_cod_data_source_file b926508b.txt
_cod_data_source_block Y
_cod_original_cell_volume 1477.3(8)
_cod_database_code 7025290

loop_
_symmetry_equiv_pos_as_xyz
+X,+Y,+Z
-X,-Y,-Z

loop_
_atom_site_label
_atom_site_type_symbol
_atom_site_fract_x
_atom_site_fract_y
_atom_site_fract_z
_atom_site_U_iso_or_equiv
_atom_site_adp_type
_atom_site_occupancy
_atom_site_symmetry_multiplicity
_atom_site_calc_flag
_atom_site_refinement_flags
_atom_site_disorder_assembly
_atom_site_disorder_group
C1 C -0.0616(7) 0.1069(6) -0.1291(5) 0.0428(16) Uani 1 1 d . . .
C2 C -0.1688(8) 0.0093(7) -0.1338(5) 0.0459(17) Uani 1 1 d . . .
C3 C -0.1783(6) 0.0203(5) -0.0313(4) 0.0260(12) Uani 1 1 d . . .
C4 C -0.0632(6) 0.1383(5) 0.0485(4) 0.0286(13) Uani 1 1 d . . .
C5 C -0.0253(6) 0.1918(5) 0.1653(4) 0.0270(12) Uani 1 1 d . . .
C6 C -0.1039(6) 0.1232(5) 0.2114(4) 0.0311(13) Uani 1 1 d . . .
C7 C -0.0907(6) 0.1793(6) 0.3155(4) 0.0304(13) Uani 1 1 d . . .
C8 C -0.1836(7) 0.1004(7) 0.3573(5) 0.0450(16) Uani 1 1 d . . .
C9 C 0.1862(8) 0.4481(7) 0.8972(5) 0.0513(18) Uani 1 1 d . . .
C10 C 0.1553(7) 0.5367(6) 0.8677(5) 0.0463(17) Uani 1 1 d . . .
C11 C 0.1692(5) 0.5280(5) 0.7685(4) 0.0221(11) Uani 1 1 d . . .
C12 C 0.2143(6) 0.4214(5) 0.7256(4) 0.0319(13) Uani 1 1 d . . .
C13 C 0.2383(6) 0.3779(5) 0.6226(4) 0.0278(12) Uani 1 1 d . . .
C14 C 0.2705(6) 0.2647(5) 0.5851(4) 0.0341(14) Uani 1 1 d . . .
C15 C 0.2836(6) 0.2132(6) 0.4867(5) 0.0311(13) Uani 1 1 d . . .
C16 C 0.3185(8) 0.0907(7) 0.4537(5) 0.0453(17) Uani 1 1 d . . .
C18 C 0.5570(7) 0.1627(6) 0.1029(6) 0.0481(18) Uani 1 1 d . . .
C19 C 0.5311(8) 0.2008(7) 0.0244(6) 0.0559(19) Uani 1 1 d . C .
C21 C 0.4534(6) 0.3202(6) 0.1631(4) 0.0323(13) Uani 1 1 d . . .
C22 C 0.3929(6) 0.4035(5) 0.2286(4) 0.0284(12) Uani 1 1 d . C .
C23 C 0.3589(6) 0.4983(5) 0.2001(4) 0.0315(13) Uani 1 1 d . . .
C24 C 0.2940(6) 0.5764(5) 0.2527(4) 0.0301(13) Uani 1 1 d . C .
C25 C 0.2780(9) 0.6854(7) 0.2217(6) 0.0495(18) Uani 1 1 d . . .
F1 F -0.2811(6) 0.1477(5) 0.3799(5) 0.104(2) Uani 1 1 d . . .
F2 F -0.2505(7) -0.0182(4) 0.2914(4) 0.112(2) Uani 1 1 d . . .
F3 F -0.1125(6) 0.1098(7) 0.4478(5) 0.135(3) Uani 1 1 d . . .
F4 F 0.2064(6) -0.0083(4) 0.3808(4) 0.0869(16) Uani 1 1 d . . .
F5 F 0.3597(5) 0.0570(4) 0.5320(3) 0.0574(11) Uani 1 1 d . . .
F6 F 0.4210(6) 0.1000(5) 0.4115(5) 0.099(2) Uani 1 1 d . . .
F7 F 0.1606(17) 0.708(3) 0.230(3) 0.107(8) Uani 0.50 1 d P C .
F8 F 0.265(5) 0.773(2) 0.2885(16) 0.110(8) Uani 0.50 1 d P C .
F9 F 0.374(2) 0.7963(16) 0.295(2) 0.123(10) Uani 0.50 1 d P C .
F10 F 0.3838(19) 0.731(2) 0.193(2) 0.091(6) Uani 0.50 1 d P C .
F11 F 0.290(6) 0.678(3) 0.1342(18) 0.175(16) Uani 0.50 1 d P C .
F12 F 0.1643(15) 0.6321(13) 0.1315(15) 0.077(4) Uani 0.50 1 d P C .
O1 O 0.0741(4) 0.2983(4) 0.2198(3) 0.0309(9) Uani 1 1 d . . .
O2 O -0.0118(4) 0.2934(4) 0.3860(3) 0.0344(9) Uani 1 1 d . . .
O3 O 0.2268(4) 0.4460(4) 0.5722(3) 0.0304(9) Uani 1 1 d . . .
O4 O 0.2701(4) 0.2547(4) 0.4151(3) 0.0347(10) Uani 1 1 d . . .
O5 O 0.3753(4) 0.3870(4) 0.3091(3) 0.0288(9) Uani 1 1 d . . .
O6 O 0.2452(4) 0.5711(4) 0.3247(3) 0.0321(9) Uani 1 1 d . . .
O7 O 0.0970(4) 0.5723(4) 0.4503(3) 0.0345(9) Uani 1 1 d . . .
O8 O 0.4168(4) 0.5990(4) 0.5211(3) 0.0349(9) Uani 1 1 d . . .
S1A S 0.5179(10) 0.2259(9) 0.2024(9) 0.040(2) Uani 0.37 1 d P C 1
C20 C 0.473(5) 0.302(5) 0.064(3) 0.030(9) Uani 0.37 1 d PU C 1
S1B S 0.4574(9) 0.3108(8) 0.0418(5) 0.0394(14) Uani 0.63 1 d P C 2
C17 C 0.511(4) 0.230(3) 0.190(3) 0.085(11) Uani 0.63 1 d P C 2
S2 S 0.0353(2) 0.21809(17) -0.00515(13) 0.0470(4) Uani 1 1 d . . .
S3 S 0.2338(2) 0.34518(18) 0.80780(14) 0.0567(5) Uani 1 1 d . . .
Y1 Y 0.20927(6) 0.42110(5) 0.39858(4) 0.02436(17) Uani 1 1 d . C .
H1 H -0.0442 0.1110 -0.1895 0.051 Uiso 1 1 calc R . .
H2 H -0.2309 -0.0589 -0.1981 0.055 Uiso 1 1 calc R . .
H3 H -0.2443 -0.0362 -0.0186 0.031 Uiso 1 1 calc R . .
H6 H -0.1650 0.0387 0.1690 0.037 Uiso 1 1 calc R . .
H9 H 0.1819 0.4439 0.9606 0.062 Uiso 1 1 calc R . .
H10 H 0.1266 0.5997 0.9092 0.056 Uiso 1 1 calc R . .
H11 H 0.1520 0.5823 0.7368 0.026 Uiso 1 1 calc R . .
H14 H 0.2836 0.2229 0.6293 0.041 Uiso 1 1 calc R . .
H18 H 0.5978 0.0994 0.0976 0.058 Uiso 1 1 calc R A 1
H19 H 0.5466 0.1698 -0.0405 0.067 Uiso 1 1 calc R B 1
H23 H 0.3814 0.5086 0.1430 0.038 Uiso 1 1 calc R C .
H7A H 0.0625 0.5992 0.4015 0.052 Uiso 1 1 d R C .
H7B H 0.0840 0.6151 0.5017 0.052 Uiso 1 1 d R . .
H20 H 0.4503 0.3507 0.0271 0.036 Uiso 0.37 1 calc PR C 1
H17 H 0.5169 0.2165 0.2512 0.102 Uiso 0.63 1 calc PR C 2

loop_
_atom_site_aniso_label
_atom_site_aniso_U_11
_atom_site_aniso_U_22
_atom_site_aniso_U_33
_atom_site_aniso_U_23
_atom_site_aniso_U_13
_atom_site_aniso_U_12
C1 0.053(4) 0.053(4) 0.028(3) 0.020(3) 0.014(3) 0.023(4)
C2 0.054(4) 0.043(4) 0.028(3) 0.005(3) 0.004(3) 0.022(4)
C3 0.032(3) 0.031(3) 0.007(2) -0.001(2) 0.001(2) 0.016(3)
C4 0.033(3) 0.034(3) 0.026(3) 0.017(3) 0.010(2) 0.019(3)
C5 0.029(3) 0.031(3) 0.026(3) 0.012(3) 0.010(2) 0.017(3)
C6 0.031(3) 0.028(3) 0.031(3) 0.008(3) 0.011(3) 0.009(3)
C7 0.028(3) 0.037(3) 0.031(3) 0.015(3) 0.012(3) 0.016(3)
C8 0.051(4) 0.045(4) 0.037(4) 0.016(3) 0.021(3) 0.009(4)
C9 0.076(5) 0.055(4) 0.024(3) 0.022(3) 0.023(3) 0.013(4)
C10 0.054(4) 0.047(4) 0.036(4) 0.013(3) 0.020(3) 0.017(4)
C11 0.021(3) 0.028(3) 0.009(2) 0.003(2) 0.004(2) 0.003(2)
C12 0.036(3) 0.034(3) 0.025(3) 0.017(3) 0.008(3) 0.008(3)
C13 0.029(3) 0.030(3) 0.023(3) 0.011(3) 0.010(2) 0.008(3)
C14 0.045(4) 0.033(3) 0.026(3) 0.016(3) 0.010(3) 0.013(3)
C15 0.031(3) 0.036(3) 0.035(3) 0.021(3) 0.014(3) 0.015(3)
C16 0.065(5) 0.051(4) 0.044(4) 0.032(4) 0.031(4) 0.032(4)
C18 0.043(4) 0.034(4) 0.054(4) 0.004(3) 0.012(3) 0.018(3)
C19 0.062(5) 0.061(5) 0.041(4) 0.010(4) 0.030(4) 0.020(4)
C21 0.035(3) 0.041(4) 0.027(3) 0.017(3) 0.013(3) 0.020(3)
C22 0.024(3) 0.035(3) 0.023(3) 0.007(3) 0.010(2) 0.010(3)
C23 0.040(3) 0.040(3) 0.019(3) 0.015(3) 0.014(3) 0.015(3)
C24 0.037(3) 0.035(3) 0.020(3) 0.013(3) 0.011(3) 0.011(3)
C25 0.077(6) 0.053(5) 0.040(4) 0.029(4) 0.031(4) 0.035(5)
F1 0.101(4) 0.089(4) 0.176(6) 0.070(4) 0.109(4) 0.042(3)
F2 0.178(6) 0.042(3) 0.098(4) 0.012(3) 0.096(4) -0.012(3)
F3 0.085(4) 0.213(7) 0.115(5) 0.137(5) 0.008(3) -0.014(4)
F4 0.130(5) 0.044(3) 0.057(3) 0.002(2) 0.004(3) 0.036(3)
F5 0.087(3) 0.057(2) 0.054(2) 0.035(2) 0.029(2) 0.046(2)
F6 0.154(5) 0.108(4) 0.164(5) 0.108(4) 0.135(5) 0.110(4)
F7 0.076(9) 0.119(15) 0.21(2) 0.132(16) 0.061(10) 0.065(9)
F8 0.28(3) 0.061(12) 0.063(10) 0.046(9) 0.101(15) 0.112(17)
F9 0.106(12) 0.051(8) 0.18(2) 0.055(11) -0.010(13) 0.014(9)
F10 0.095(10) 0.100(14) 0.144(17) 0.098(15) 0.074(11) 0.045(8)
F11 0.47(5) 0.125(18) 0.072(12) 0.086(13) 0.16(2) 0.21(3)
F12 0.090(9) 0.095(9) 0.076(10) 0.062(8) 0.019(7) 0.055(8)
O1 0.031(2) 0.036(2) 0.024(2) 0.0124(19) 0.0080(17) 0.011(2)
O2 0.034(2) 0.037(2) 0.026(2) 0.0065(19) 0.0144(18) 0.010(2)
O3 0.040(2) 0.036(2) 0.021(2) 0.0148(18) 0.0117(17) 0.0170(19)
O4 0.054(3) 0.041(2) 0.030(2) 0.0242(19) 0.025(2) 0.028(2)
O5 0.033(2) 0.042(2) 0.023(2) 0.0182(18) 0.0152(17) 0.0206(19)
O6 0.043(2) 0.035(2) 0.028(2) 0.0162(18) 0.0169(18) 0.021(2)
O7 0.047(3) 0.042(2) 0.028(2) 0.0180(19) 0.0202(19) 0.027(2)
O8 0.032(2) 0.044(2) 0.027(2) 0.0139(19) 0.0066(17) 0.014(2)
S1A 0.036(4) 0.033(4) 0.041(4) 0.003(3) 0.010(3) 0.018(4)
C20 0.019(10) 0.050(14) 0.020(14) 0.023(10) -0.004(9) 0.009(9)
S1B 0.054(3) 0.052(2) 0.026(2) 0.019(2) 0.023(2) 0.029(2)
C17 0.11(2) 0.10(2) 0.070(17) 0.046(15) 0.064(17) 0.032(18)
S2 0.0572(11) 0.0501(10) 0.0325(9) 0.0189(8) 0.0145(8) 0.0158(9)
S3 0.0948(15) 0.0556(11) 0.0378(10) 0.0289(9) 0.0314(10) 0.0347(11)
Y1 0.0282(3) 0.0312(3) 0.0190(3) 0.0122(2) 0.0107(2) 0.0144(2)

loop_
_atom_type_symbol
_atom_type_description
_atom_type_scat_dispersion_real
_atom_type_scat_dispersion_imag
_atom_type_scat_source
C C 0.0033 0.0016 'International Tables Vol C Tables 4.2.6.8 and 6.1.1.4'
H H 0.0000 0.0000 'International Tables Vol C Tables 4.2.6.8 and 6.1.1.4'
F F 0.0171 0.0103 'International Tables Vol C Tables 4.2.6.8 and 6.1.1.4'
O O 0.0106 0.0060 'International Tables Vol C Tables 4.2.6.8 and 6.1.1.4'
S S 0.1246 0.1234 'International Tables Vol C Tables 4.2.6.8 and 6.1.1.4'
Y Y -2.7962 3.5667 'International Tables Vol C Tables 4.2.6.8 and 6.1.1.4'

loop_
_diffrn_radiation_wavelength
0.71073

loop_
_geom_angle_atom_site_label_1
_geom_angle_atom_site_label_2
_geom_angle_atom_site_label_3
_geom_angle
C2 C1 S2 113.9(5)
C1 C2 C3 114.6(6)
C2 C3 C4 106.0(5)
C3 C4 C5 127.6(5)
C3 C4 S2 113.7(4)
C5 C4 S2 118.8(4)
O1 C5 C6 123.2(5)
O1 C5 C4 117.5(5)
C6 C5 C4 119.2(5)
C7 C6 C5 121.0(5)
O2 C7 C6 128.5(5)
O2 C7 C8 114.0(5)
C6 C7 C8 117.5(5)
F3 C8 F2 110.7(7)
F3 C8 F1 102.3(6)
F2 C8 F1 105.8(6)
F3 C8 C7 111.6(6)
F2 C8 C7 114.4(5)
F1 C8 C7 111.2(6)
C10 C9 S3 112.9(5)
C9 C10 C11 115.2(6)
C10 C11 C12 108.2(5)
C11 C12 C13 125.4(5)
C11 C12 S3 111.7(4)
C13 C12 S3 122.9(4)
O3 C13 C14 123.7(5)
O3 C13 C12 116.5(5)
C14 C13 C12 119.8(5)
C15 C14 C13 123.0(5)
O4 C15 C14 128.4(5)
O4 C15 C16 112.7(5)
C14 C15 C16 118.9(5)
F4 C16 F5 105.5(6)
F4 C16 F6 107.2(6)
F5 C16 F6 106.8(6)
F4 C16 C15 110.8(5)
F5 C16 C15 114.8(5)
F6 C16 C15 111.3(5)
C19 C18 C17 111.6(15)
C19 C18 S1A 118.6(7)
C17 C18 S1A 7.1(17)
C18 C19 C20 104.3(15)
C18 C19 S1B 116.4(6)
C20 C19 S1B 12.4(15)
C20 C21 C17 102(2)
C20 C21 C22 132.7(19)
C17 C21 C22 125.0(15)
C20 C21 S1A 106.7(19)
C17 C21 S1A 4.6(17)
C22 C21 S1A 120.6(6)
C20 C21 S1B 9(2)
C17 C21 S1B 111.0(14)
C22 C21 S1B 123.9(5)
S1A C21 S1B 115.4(6)
O5 C22 C23 123.6(5)
O5 C22 C21 117.9(5)
C23 C22 C21 118.6(5)
C24 C23 C22 123.1(5)
O6 C24 C23 128.3(5)
O6 C24 C25 114.0(5)
C23 C24 C25 117.7(5)
F8 C25 F11 127.1(10)
F8 C25 F10 108.8(15)
F11 C25 F10 45.8(18)
F8 C25 F9 49.8(13)
F11 C25 F9 105.9(19)
F10 C25 F9 65.6(13)
F8 C25 F7 51.1(13)
F11 C25 F7 110.5(18)
F10 C25 F7 136.7(10)
F9 C25 F7 99.9(12)
F8 C25 F12 110.1(17)
F11 C25 F12 58(2)
F10 C25 F12 103.9(11)
F9 C25 F12 143.3(10)
F7 C25 F12 62.5(11)
F8 C25 C24 115.2(7)
F11 C25 C24 117.4(8)
F10 C25 C24 111.5(9)
F9 C25 C24 109.8(9)
F7 C25 C24 111.7(8)
F12 C25 C24 106.7(8)
F8 F7 C25 58.6(11)
F8 F7 F12 114.2(19)
C25 F7 F12 59.6(11)
F9 F8 F7 139(2)
F9 F8 C25 71.2(14)
F7 F8 C25 70.3(12)
F8 F9 C25 59.0(11)
F8 F9 F10 109.1(19)
C25 F9 F10 56.9(11)
F11 F10 C25 64.1(17)
F11 F10 F9 115(2)
C25 F10 F9 57.5(9)
F10 F11 C25 70.1(12)
F10 F11 F12 134(2)
C25 F11 F12 64.4(15)
F11 F12 C25 57.1(11)
F11 F12 F7 105.5(15)
C25 F12 F7 57.8(8)
C5 O1 Y1 136.3(3)
C7 O2 Y1 128.7(3)
C13 O3 Y1 135.6(3)
C15 O4 Y1 134.4(3)
C22 O5 Y1 132.6(3)
C24 O6 Y1 133.2(3)
C18 S1A C21 96.7(8)
C21 C20 C19 114(3)
C19 S1B C21 92.9(4)
C21 C17 C18 108(2)
C1 S2 C4 91.8(3)
C9 S3 C12 92.0(3)
O4 Y1 O1 92.65(14)
O4 Y1 O3 73.93(13)
O1 Y1 O3 144.15(14)
O4 Y1 O2 81.28(14)
O1 Y1 O2 71.37(13)
O3 Y1 O2 73.77(13)
O4 Y1 O7 148.67(13)
O1 Y1 O7 101.98(13)
O3 Y1 O7 78.14(13)
O2 Y1 O7 77.50(14)
O4 Y1 O6 144.05(13)
O1 Y1 O6 77.14(13)
O3 Y1 O6 132.05(13)
O2 Y1 O6 125.57(14)
O7 Y1 O6 66.99(13)
O4 Y1 O8 101.09(14)
O1 Y1 O8 144.70(14)
O3 Y1 O8 71.15(14)
O2 Y1 O8 142.51(13)
O7 Y1 O8 82.76(14)
O6 Y1 O8 72.68(14)
O4 Y1 O5 71.94(13)
O1 Y1 O5 74.56(13)
O3 Y1 O5 128.60(12)
O2 Y1 O5 135.12(13)
O7 Y1 O5 138.56(13)
O6 Y1 O5 72.12(12)
O8 Y1 O5 79.05(13)
C2 C1 H1 123.0
S2 C1 H1 123.0
C1 C2 H2 122.7
C3 C2 H2 122.7
C2 C3 H3 127.0
C4 C3 H3 127.0
C7 C6 H6 119.5
C5 C6 H6 119.5
C10 C9 H9 123.5
S3 C9 H9 123.5
C9 C10 H10 122.4
C11 C10 H10 122.4
C10 C11 H11 125.9
C12 C11 H11 125.9
C15 C14 H14 118.5
C13 C14 H14 118.5
C19 C18 H18 120.7
C17 C18 H18 127.6
S1A C18 H18 120.7
C18 C19 H19 127.9
C20 C19 H19 127.9
S1B C19 H19 115.7
C24 C23 H23 118.5
C22 C23 H23 118.5
Y1 O7 H7A 116.5
Y1 O7 H7B 139.8
H7A O7 H7B 103.4
C21 C20 H20 123.2
C19 C20 H20 123.2
C21 C17 H17 125.9
C18 C17 H17 125.9

loop_
_geom_bond_atom_site_label_1
_geom_bond_atom_site_label_2
_geom_bond_distance
C1 C2 1.364(9)
C1 S2 1.667(6)
C2 C3 1.443(8)
C3 C4 1.459(8)
C4 C5 1.469(7)
C4 S2 1.701(6)
C5 O1 1.256(6)
C5 C6 1.427(8)
C6 C7 1.350(7)
C7 O2 1.282(7)
C7 C8 1.536(8)
C8 F3 1.278(8)
C8 F2 1.282(8)
C8 F1 1.308(8)
C9 C10 1.333(9)
C9 S3 1.677(7)
C10 C11 1.418(8)
C11 C12 1.429(7)
C12 C13 1.469(7)
C12 S3 1.712(6)
C13 O3 1.258(6)
C13 C14 1.406(8)
C14 C15 1.366(8)
C15 O4 1.269(6)
C15 C16 1.514(8)
C16 F4 1.319(8)
C16 F5 1.322(7)
C16 F6 1.328(8)
C18 C19 1.338(10)
C18 C17 1.46(3)
C18 S1A 1.542(14)
C19 C20 1.46(5)
C19 S1B 1.630(11)
C21 C20 1.42(4)
C21 C17 1.46(3)
C21 C22 1.460(7)
C21 S1A 1.617(12)
C21 S1B 1.697(8)
C22 O5 1.269(6)
C22 C23 1.407(8)
C23 C24 1.377(8)
C24 O6 1.250(6)
C24 C25 1.531(8)
C25 F8 1.196(12)
C25 F11 1.253(15)
C25 F10 1.310(14)
C25 F9 1.320(17)
C25 F7 1.320(15)
C25 F12 1.346(14)
F7 F8 1.09(2)
F7 F12 1.38(2)
F8 F9 1.07(3)
F9 F10 1.42(3)
F10 F11 1.00(4)
F11 F12 1.27(4)
O1 Y1 2.311(4)
O2 Y1 2.343(4)
O3 Y1 2.336(4)
O4 Y1 2.271(4)
O5 Y1 2.378(3)
O6 Y1 2.355(4)
O7 Y1 2.349(4)
O8 Y1 2.373(4)
C1 H1 0.9300
C2 H2 0.9300
C3 H3 0.9300
C6 H6 0.9300
C9 H9 0.9300
C10 H10 0.9300
C11 H11 0.9300
C14 H14 0.9300
C18 H18 0.9300
C19 H19 0.9300
C23 H23 0.9300
O7 H7A 0.8966
O7 H7B 0.7900
C20 H20 0.9300
C17 H17 0.9300
